data_4328414
loop_
_publ_author_name
'David J. Mihalcik'
'Teng Zhang'
'Liqing Ma'
'Wenbin Lin'

_publ_section_title
;
 Highly Porous 4,8-Connected Metal-Organic Frameworks: Synthesis,
 Characterization, and Hydrogen Uptake
;
_journal_name_full 'Inorganic Chemistry'
_journal_page_first 2503
_journal_page_last 2508
_journal_paper_doi 10.1021/ic2024296
_journal_volume 51
_journal_year 2012
_chemical_formula_sum 'C32 H6 Cu2 O11'
_chemical_formula_weight 693.45
_chemical_name_systematic
; 
 ? 
;
_space_group_IT_number 75
_symmetry_cell_setting tetragonal
_symmetry_space_group_name_Hall 'P 4'
_symmetry_space_group_name_H-M 'P 4'
_atom_sites_solution_hydrogens geom
_atom_sites_solution_primary direct
_atom_sites_solution_secondary difmap
_audit_creation_method SHELXL-97
_cell_angle_alpha 90.00
_cell_angle_beta 90.00
_cell_angle_gamma 90.00
_cell_formula_units_Z 4
_cell_length_a 18.8423(19)
_cell_length_b 18.8423(19)
_cell_length_c 21.921(3)
_cell_measurement_reflns_used 1072
_cell_measurement_temperature 200(2)
_cell_measurement_theta_max 39.61
_cell_measurement_theta_min 3.32
_cell_volume 7782.7(15)
_computing_structure_refinement 'SHELXL-97 (Sheldrick, 1997)'
_computing_structure_solution 'SHELXS-97 (Sheldrick, 1990)'
_diffrn_ambient_temperature 200(2)
_diffrn_measured_fraction_theta_full 0.982
_diffrn_measured_fraction_theta_max 0.982
_diffrn_radiation_monochromator graphite
_diffrn_radiation_source 'fine-focus sealed tube'
_diffrn_radiation_type CuK\a
_diffrn_radiation_wavelength 1.54178
_diffrn_reflns_av_R_equivalents 0.1298
_diffrn_reflns_av_sigmaI/netI 0.1446
_diffrn_reflns_limit_h_max 15
_diffrn_reflns_limit_h_min -14
_diffrn_reflns_limit_k_max 15
_diffrn_reflns_limit_k_min -15
_diffrn_reflns_limit_l_max 18
_diffrn_reflns_limit_l_min -17
_diffrn_reflns_number 10165
_diffrn_reflns_theta_full 40.18
_diffrn_reflns_theta_max 40.18
_diffrn_reflns_theta_min 2.02
_exptl_absorpt_coefficient_mu 0.882
_exptl_absorpt_correction_T_max 0.9740
_exptl_absorpt_correction_T_min 0.7192
_exptl_absorpt_correction_type numerical
_exptl_absorpt_process_details SADABS
_exptl_crystal_colour green
_exptl_crystal_density_diffrn 0.592
_exptl_crystal_description 'thin plate'
_exptl_crystal_F_000 1376
_exptl_crystal_size_max 0.40
_exptl_crystal_size_mid 0.20
_exptl_crystal_size_min 0.03
_refine_diff_density_max 0.193
_refine_diff_density_min -0.214
_refine_diff_density_rms 0.042
_refine_ls_abs_structure_details 'Flack H D (1983), Acta Cryst. A39, 876-881'
_refine_ls_abs_structure_Flack 0.36(11)
_refine_ls_extinction_method none
_refine_ls_goodness_of_fit_ref 0.883
_refine_ls_hydrogen_treatment constr
_refine_ls_matrix_type full
_refine_ls_number_parameters 427
_refine_ls_number_reflns 4193
_refine_ls_number_restraints 458
_refine_ls_restrained_S_all 0.872
_refine_ls_R_factor_all 0.1046
_refine_ls_R_factor_gt 0.0635
_refine_ls_shift/su_max 0.000
_refine_ls_shift/su_mean 0.000
_refine_ls_structure_factor_coef Fsqd
_refine_ls_weighting_details 'calc w=1/[\s^2^(Fo^2^)+(0.0500P)^2^+0.0000P] where P=(Fo^2^+2Fc^2^)/3'
_refine_ls_weighting_scheme calc
_refine_ls_wR_factor_gt 0.1265
_refine_ls_wR_factor_ref 0.1402
_reflns_number_gt 2346
_reflns_number_total 4193
_reflns_threshold_expression >2sigma(I)
_cod_data_source_file ic2024296_si_001_1.cif
_cod_data_source_block MOF-1
_cod_original_cell_volume 7782.7(14)
_cod_database_code 4328414

loop_
_symmetry_equiv_pos_as_xyz
'x, y, z'
'-x, -y, z'
'-y, x, z'
'y, -x, z'

loop_
_atom_site_label
_atom_site_type_symbol
_atom_site_fract_x
_atom_site_fract_y
_atom_site_fract_z
_atom_site_U_iso_or_equiv
_atom_site_adp_type
_atom_site_occupancy
_atom_site_symmetry_multiplicity
_atom_site_calc_flag
_atom_site_refinement_flags
C11N C 0.9585(11) 0.4465(10) 1.0505(8) 0.110(11) Uiso 0.50 1 d PGDU
C12N C 0.9347(11) 0.4203(8) 0.9948(9) 0.095(8) Uani 0.50 1 d PGDU
C13N C 0.9266(11) 0.4658(10) 0.9454(7) 0.100(9) Uani 0.50 1 d PGDU
C14N C 0.9422(12) 0.5375(10) 0.9516(7) 0.119(8) Uani 0.50 1 d PGDU
C15N C 0.9661(12) 0.5637(8) 1.0072(8) 0.123(9) Uani 0.50 1 d PGDU
C16N C 0.9742(11) 0.5182(10) 1.0567(7) 0.109(10) Uani 0.50 1 d PGDU
C1B C 0.7743(9) 0.6318(9) 0.4212(10) 0.061(5) Uiso 1 1 d U
C1N C 0.8742(11) 0.5229(11) 0.7245(8) 0.120(9) Uani 0.50 1 d PGDU
C2N C 0.8277(8) 0.5440(13) 0.7702(11) 0.155(10) Uani 0.50 1 d PGDU
C3N C 0.8540(12) 0.5643(11) 0.8269(9) 0.143(9) Uani 0.50 1 d PGDU
C4N C 0.9266(13) 0.5635(11) 0.8377(7) 0.129(8) Uani 0.50 1 d PGDU
C5N C 0.9731(9) 0.5424(10) 0.7920(10) 0.118(8) Uani 0.50 1 d PGDU
C6N C 0.9469(10) 0.5221(6) 0.7353(8) 0.126(9) Uani 0.50 1 d PGDU
Cu2 Cu 0.79061(13) 0.77478(12) 0.41644(11) 0.0803(10) Uani 1 1 d U
C13A C 0.9882(6) 0.3149(7) 1.1973(5) 0.121(7) Uani 1 1 d GDU
C14A C 0.9264(5) 0.3001(6) 1.2294(6) 0.103(6) Uani 1 1 d GDU
H14A H 0.8815 0.3065 1.2105 0.124 Uiso 1 1 calc R
C15A C 0.9302(5) 0.2758(6) 1.2892(6) 0.077(5) Uiso 1 1 d GU
C16A C 0.9959(6) 0.2664(5) 1.3169(5) 0.072(5) Uani 1 1 d GU
H16A H 0.9985 0.2498 1.3578 0.087 Uiso 1 1 calc R
C17A C 1.0577(4) 0.2812(6) 1.2848(6) 0.086(5) Uani 1 1 d GU
C18A C 1.0539(5) 0.3054(6) 1.2250(6) 0.105(6) Uani 1 1 d GDU
H18A H 1.0962 0.3155 1.2031 0.126 Uiso 1 1 calc R
Cu1 Cu 0.72307(12) 0.70935(13) 0.32572(10) 0.0738(9) Uani 1 1 d U
C1A C 0.7617(6) 0.4874(6) 0.4279(5) 0.085(5) Uani 1 1 d GU
H1A H 0.7428 0.4871 0.3878 0.102 Uiso 1 1 calc R
C2A C 0.7805(7) 0.5512(5) 0.4553(6) 0.105(6) Uani 1 1 d GU
C3A C 0.8082(7) 0.5516(5) 0.5140(6) 0.117(6) Uani 1 1 d GU
H3A H 0.8211 0.5953 0.5327 0.141 Uiso 1 1 calc R
C4A C 0.8171(7) 0.4882(7) 0.5455(5) 0.113(6) Uani 1 1 d GDU
C5A C 0.7983(7) 0.4243(5) 0.5181(6) 0.102(6) Uani 1 1 d GU
H5A H 0.8044 0.3810 0.5396 0.122 Uiso 1 1 calc R
C6A C 0.7706(7) 0.4239(5) 0.4594(6) 0.090(5) Uani 1 1 d GU
C3B C 0.8621(8) 0.2576(8) 1.3157(9) 0.048(5) Uiso 1 1 d U
O4B O 0.7428(6) 0.6278(5) 0.3722(6) 0.086(4) Uani 1 1 d U
C2B C 1.1160(9) 0.2730(9) 1.3229(10) 0.074(4) Uani 1 1 d U
O1B O 1.1204(7) 0.2359(7) 1.3743(7) 0.106(4) Uani 1 1 d U
O5B O 0.8624(5) 0.2316(5) 1.3680(6) 0.063(3) Uiso 1 1 d U
O8B O 0.7311(7) 0.3647(6) 0.3811(6) 0.088(4) Uani 1 1 d U
O2B O 1.1770(6) 0.2970(6) 1.2908(6) 0.099(4) Uani 1 1 d U
O3B O 0.7978(6) 0.6836(7) 0.4401(5) 0.081(3) Uani 1 1 d U
O7B O 0.7847(8) 0.2946(8) 0.4513(7) 0.126(6) Uani 1 1 d U
O6B O 0.8113(6) 0.2811(5) 1.2886(5) 0.061(3) Uani 1 1 d U
O2H O 0.8337(7) 0.8274(7) 0.4919(6) 0.124(5) Uani 1 1 d U
O1H O 0.6748(8) 0.6512(8) 0.2464(6) 0.149(6) Uani 1 1 d U
C4B C 0.7610(10) 0.3526(12) 0.4346(11) 0.094(6) Uani 1 1 d U
C2K C 0.8290(14) 0.5045(11) 0.6085(8) 0.163(9) Uani 1 1 d DU
C17N C 0.9896(12) 0.6342(11) 1.0109(10) 0.088(8) Uani 0.50 1 d PDU
C1E C 0.779(2) 0.515(2) 0.902(2) 0.27(2) Uiso 0.50 1 d PDU
C7N C 1.0000 0.5000 0.6917(10) 0.133(9) Uani 1 2 d SDU
C10N C 1.0440(13) 0.5427(19) 0.8057(13) 0.140(10) Uani 0.50 1 d PDU
C1K C 0.8397(13) 0.5074(10) 0.6635(8) 0.163(8) Uani 1 1 d DU
C8N C 1.0706(10) 0.4990(10) 0.7055(13) 0.158(12) Uani 0.50 1 d PDU
C9N C 1.0930(13) 0.521(2) 0.7623(13) 0.150(11) Uani 0.50 1 d PDU
C4K C 0.9865(10) 0.3505(13) 1.1367(8) 0.156(9) Uani 1 1 d DU
O1E O 0.8015(17) 0.5790(17) 0.8707(13) 0.248(13) Uani 0.50 1 d PDU
C2E C 0.832(3) 0.483(3) 0.949(3) 0.29(3) Uiso 0.50 1 d PDU
C3K C 0.9749(10) 0.3969(10) 1.0981(9) 0.152(8) Uani 1 1 d DU
C20N C 0.9388(17) 0.5859(13) 0.9030(10) 0.131(8) Uani 0.50 1 d PDU
C18N C 0.9831(12) 0.6810(12) 0.9634(11) 0.112(8) Uani 0.50 1 d PDU
C19N C 0.9569(13) 0.6572(12) 0.9062(11) 0.139(9) Uani 0.50 1 d PDU
O2E O 0.9455(12) 0.7005(11) 0.8566(8) 0.132(8) Uani 0.50 1 d PDU
C3E C 0.9716(15) 0.7717(12) 0.8637(14) 0.107(10) Uiso 0.50 1 d PDU
C4E C 1.032(2) 0.783(2) 0.816(2) 0.22(2) Uiso 0.50 1 d PDU

loop_
_atom_site_aniso_label
_atom_site_aniso_U_11
_atom_site_aniso_U_22
_atom_site_aniso_U_33
_atom_site_aniso_U_23
_atom_site_aniso_U_13
_atom_site_aniso_U_12
C12N 0.12(2) 0.099(15) 0.067(16) -0.012(12) 0.051(16) 0.016(17)
C13N 0.14(2) 0.107(15) 0.054(17) -0.018(12) -0.001(17) 0.01(2)
C14N 0.19(2) 0.099(14) 0.063(13) -0.015(12) -0.015(18) 0.04(2)
C15N 0.20(2) 0.095(15) 0.072(14) -0.021(12) -0.017(19) 0.023(19)
C16N 0.17(3) 0.121(15) 0.039(13) -0.007(12) 0.054(15) 0.00(2)
C1N 0.21(2) 0.10(2) 0.050(13) 0.031(18) -0.021(13) 0.02(2)
C2N 0.20(2) 0.17(3) 0.094(16) 0.03(2) -0.025(14) 0.06(2)
C3N 0.196(17) 0.19(2) 0.047(14) 0.028(19) 0.026(13) 0.02(2)
C4N 0.200(17) 0.118(19) 0.068(11) 0.019(13) 0.001(13) 0.02(2)
C5N 0.182(17) 0.100(18) 0.071(14) 0.000(16) 0.000(12) 0.00(2)
C6N 0.196(19) 0.12(2) 0.065(15) 0.016(18) -0.006(11) 0.00(2)
Cu2 0.067(2) 0.088(2) 0.087(2) 0.002(2) -0.037(2) -0.0024(16)
C13A 0.068(10) 0.182(16) 0.112(14) 0.059(12) 0.008(9) -0.005(13)
C14A 0.062(10) 0.143(14) 0.104(13) 0.049(12) -0.014(8) -0.051(11)
C16A 0.060(9) 0.060(10) 0.097(12) 0.012(10) -0.011(8) -0.015(9)
C17A 0.067(9) 0.106(13) 0.087(12) -0.022(11) -0.002(8) -0.005(11)
C18A 0.066(9) 0.144(15) 0.104(13) 0.024(13) -0.005(9) -0.048(11)
Cu1 0.0655(18) 0.096(2) 0.0599(19) -0.0048(19) -0.0142(18) 0.0061(15)
C1A 0.122(13) 0.081(8) 0.051(11) 0.008(8) -0.004(10) -0.025(11)
C2A 0.159(16) 0.094(8) 0.062(11) 0.002(8) -0.025(11) -0.021(11)
C3A 0.181(16) 0.097(10) 0.074(12) -0.009(9) -0.064(13) 0.022(13)
C4A 0.160(15) 0.095(11) 0.084(10) 0.009(9) -0.034(12) 0.021(14)
C5A 0.125(15) 0.109(11) 0.071(11) 0.008(9) -0.022(11) 0.011(12)
C6A 0.121(14) 0.089(8) 0.060(11) 0.023(8) 0.000(11) -0.009(12)
O4B 0.104(9) 0.064(6) 0.091(7) -0.045(5) -0.050(7) 0.074(6)
C2B 0.052(9) 0.098(13) 0.071(11) -0.041(10) 0.016(8) 0.009(10)
O1B 0.102(9) 0.127(11) 0.089(10) 0.007(8) -0.011(8) -0.009(8)
O8B 0.101(9) 0.098(8) 0.065(8) -0.012(6) -0.009(7) 0.052(7)
O2B 0.060(7) 0.121(9) 0.117(11) -0.022(8) 0.015(7) -0.033(7)
O3B 0.084(8) 0.091(6) 0.068(8) -0.002(6) -0.017(6) 0.001(7)
O7B 0.165(13) 0.084(9) 0.130(12) 0.023(9) -0.036(10) 0.022(10)
O6B 0.070(8) 0.043(7) 0.070(8) 0.007(6) 0.007(7) -0.009(6)
O2H 0.153(12) 0.143(10) 0.075(9) -0.019(7) -0.018(8) -0.074(9)
O1H 0.182(13) 0.191(13) 0.075(9) 0.028(8) -0.075(9) -0.120(11)
C4B 0.091(15) 0.091(9) 0.100(14) 0.017(10) -0.031(12) 0.000(12)
C2K 0.28(2) 0.118(15) 0.088(11) 0.022(11) -0.072(18) -0.036(17)
C17N 0.14(2) 0.092(15) 0.032(14) -0.012(12) 0.034(16) 0.029(18)
C7N 0.21(2) 0.123(19) 0.068(14) 0.000 0.000 -0.01(2)
C10N 0.187(17) 0.14(2) 0.09(2) -0.03(2) -0.001(14) -0.01(2)
C1K 0.28(2) 0.127(15) 0.087(10) 0.022(14) -0.053(15) -0.065(16)
C8N 0.20(2) 0.17(3) 0.10(2) -0.04(2) 0.017(15) -0.02(3)
C9N 0.18(2) 0.17(3) 0.10(2) -0.03(2) 0.000(14) -0.01(3)
C4K 0.118(15) 0.22(2) 0.127(16) 0.091(14) 0.021(11) 0.008(16)
O1E 0.30(2) 0.29(3) 0.146(17) 0.078(19) 0.123(18) 0.16(2)
C3K 0.136(16) 0.186(18) 0.134(16) 0.078(13) 0.010(14) 0.016(15)
C20N 0.21(2) 0.110(15) 0.075(11) 0.000(11) 0.004(15) 0.06(2)
C18N 0.15(2) 0.127(17) 0.058(16) 0.007(11) 0.016(19) 0.041(19)
C19N 0.23(3) 0.130(16) 0.061(15) 0.009(12) 0.00(2) 0.03(2)
O2E 0.22(2) 0.137(15) 0.035(11) 0.009(11) 0.027(13) -0.038(16)

loop_
_atom_type_symbol
_atom_type_description
_atom_type_scat_dispersion_real
_atom_type_scat_dispersion_imag
_atom_type_scat_source
C C 0.0181 0.0091 'International Tables Vol C Tables 4.2.6.8 and 6.1.1.4'
H H 0.0000 0.0000 'International Tables Vol C Tables 4.2.6.8 and 6.1.1.4'
O O 0.0492 0.0322 'International Tables Vol C Tables 4.2.6.8 and 6.1.1.4'
Cu Cu -1.9646 0.5888 'International Tables Vol C Tables 4.2.6.8 and 6.1.1.4'

loop_
_geom_angle_atom_site_label_1
_geom_angle_atom_site_label_2
_geom_angle_atom_site_label_3
_geom_angle
_geom_angle_site_symmetry_1
_geom_angle_site_symmetry_3
C12N C11N C16N 120.0 . .
C12N C11N C3K 118.4(15) . .
C16N C11N C3K 121.1(15) . .
C12N C11N C16N 122.1(4) . 2_765
C16N C11N C16N 49.8(19) . 2_765
C3K C11N C16N 92.4(16) . 2_765
C12N C11N C15N 75.1(11) . 2_765
C16N C11N C15N 89.3(18) . 2_765
C3K C11N C15N 98.6(17) . 2_765
C16N C11N C15N 51.3(12) 2_765 2_765
C12N C11N C17N 60.6(11) . 2_765
C16N C11N C17N 132.6(12) . 2_765
C3K C11N C17N 73.4(13) . 2_765
C16N C11N C17N 87.8(14) 2_765 2_765
C15N C11N C17N 43.4(11) 2_765 2_765
C11N C12N C13N 120.0 . .
C11N C12N C17N 76.9(13) . 2_765
C13N C12N C17N 126.5(14) . 2_765
C11N C12N C15N 60.3(4) . 2_765
C13N C12N C15N 97.0(10) . 2_765
C17N C12N C15N 44.3(7) 2_765 2_765
C12N C13N C14N 120.0 . .
C15N C14N C13N 120.0 . .
C15N C14N C20N 116.8(15) . .
C13N C14N C20N 123.1(15) . .
C14N C15N C16N 120.0 . .
C14N C15N C17N 119.3(13) . .
C16N C15N C17N 120.3(13) . .
C14N C15N C11N 135.3(11) . 2_765
C16N C15N C11N 53.8(14) . 2_765
C17N C15N C11N 79.2(15) . 2_765
C14N C15N C12N 104.3(5) . 2_765
C16N C15N C12N 95.7(15) . 2_765
C17N C15N C12N 63.2(13) . 2_765
C11N C15N C12N 44.6(15) 2_765 2_765
C16N C16N C15N 116.5(12) 2_765 .
C16N C16N C11N 67(2) 2_765 .
C15N C16N C11N 120.0 . .
C16N C16N C11N 63.0(18) 2_765 2_765
C15N C16N C11N 74.8(14) . 2_765
C11N C16N C11N 128.8(16) . 2_765
O3B C1B O4B 123.7(19) . .
O3B C1B C2A 125.0(19) . .
O4B C1B C2A 111.3(16) . .
C8N C1N C9N 66.1(17) 2_765 2_765
C8N C1N C2N 154.0(17) 2_765 .
C9N C1N C2N 91.1(14) 2_765 .
C8N C1N C6N 36.6(15) 2_765 .
C9N C1N C6N 54.9(14) 2_765 .
C2N C1N C6N 120.0 . .
C8N C1N C1K 90.1(18) 2_765 .
C9N C1N C1K 129(2) 2_765 .
C2N C1N C1K 114.9(15) . .
C6N C1N C1K 124.9(15) . .
C3N C2N C1N 120.0 . .
C3N C2N C9N 88.9(12) . 2_765
C1N C2N C9N 43.0(10) . 2_765
C2N C3N C4N 120.0 . .
C2N C3N O1E 115(2) . .
C4N C3N O1E 125(2) . .
C3N C4N C5N 120.0 . .
C3N C4N C20N 108(2) . .
C5N C4N C20N 132(2) . .
C10N C5N C6N 122.9(18) . .
C10N C5N C4N 117.1(18) . .
C6N C5N C4N 120.0 . .
C10N C5N C10N 99(2) . 2_765
C6N C5N C10N 80.0(13) . 2_765
C4N C5N C10N 91.3(12) . 2_765
C10N C5N C9N 138(2) . 2_765
C6N C5N C9N 42.8(10) . 2_765
C4N C5N C9N 90.8(10) . 2_765
C10N C5N C9N 46.3(10) 2_765 2_765
C10N C5N C5N 58.7(17) . 2_765
C6N C5N C5N 87.6(9) . 2_765
C4N C5N C5N 125.4(9) . 2_765
C10N C5N C5N 44.8(16) 2_765 2_765
C9N C5N C5N 79.4(18) 2_765 2_765
C8N C6N C9N 80(2) 2_765 2_765
C8N C6N C5N 167(2) 2_765 .
C9N C6N C5N 88.2(18) 2_765 .
C8N C6N C1N 59(2) 2_765 .
C9N C6N C1N 59.8(17) 2_765 .
C5N C6N C1N 120.0 . .
C8N C6N C7N 67.5(16) 2_765 .
C9N C6N C7N 122.8(19) 2_765 .
C5N C6N C7N 115.1(15) . .
C1N C6N C7N 124.9(15) . .
C8N C6N C10N 111(2) 2_765 2_765
C9N C6N C10N 44.2(12) 2_765 2_765
C5N C6N C10N 56.1(13) . 2_765
C1N C6N C10N 103.0(12) . 2_765
C7N C6N C10N 106.2(14) . 2_765
O7B Cu2 O3B 92.5(6) 3_655 .
O7B Cu2 O1B 176.6(7) 3_655 2_764
O3B Cu2 O1B 88.5(6) . 2_764
O7B Cu2 O5B 87.3(6) 3_655 3_654
O3B Cu2 O5B 162.5(5) . 3_654
O1B Cu2 O5B 90.8(5) 2_764 3_654
O7B Cu2 O2H 87.8(6) 3_655 .
O3B Cu2 O2H 101.2(5) . .
O1B Cu2 O2H 95.2(6) 2_764 .
O5B Cu2 O2H 96.3(5) 3_654 .
O7B Cu2 Cu1 86.4(5) 3_655 .
O3B Cu2 Cu1 79.0(4) . .
O1B Cu2 Cu1 90.6(5) 2_764 .
O5B Cu2 Cu1 83.5(3) 3_654 .
O2H Cu2 Cu1 174.2(4) . .
C14A C13A C18A 120.0 . .
C14A C13A C4K 121.6(10) . .
C18A C13A C4K 117.8(11) . .
C15A C14A C13A 120.0 . .
C14A C15A C16A 120.0 . .
C14A C15A C3B 114.2(12) . .
C16A C15A C3B 125.6(12) . .
C15A C16A C17A 120.0 . .
C2B C17A C18A 130.2(12) . .
C2B C17A C16A 109.7(12) . .
C18A C17A C16A 120.0 . .
C17A C18A C13A 120.0 . .
O4B Cu1 O2B 88.5(5) . 2_764
O4B Cu1 O6B 166.0(5) . 3_654
O2B Cu1 O6B 86.7(4) 2_764 3_654
O4B Cu1 O8B 90.1(6) . 3_655
O2B Cu1 O8B 163.9(5) 2_764 3_655
O6B Cu1 O8B 90.9(4) 3_654 3_655
O4B Cu1 O1H 95.8(5) . .
O2B Cu1 O1H 93.1(6) 2_764 .
O6B Cu1 O1H 97.5(5) 3_654 .
O8B Cu1 O1H 103.0(5) 3_655 .
O4B Cu1 Cu2 83.1(4) . .
O2B Cu1 Cu2 82.3(4) 2_764 .
O6B Cu1 Cu2 83.3(3) 3_654 .
O8B Cu1 Cu2 81.6(4) 3_655 .
O1H Cu1 Cu2 175.3(4) . .
C2A C1A C6A 120.0 . .
C1A C2A C3A 120.0 . .
C1A C2A C1B 124.6(11) . .
C3A C2A C1B 115.4(11) . .
C4A C3A C2A 120.0 . .
C3A C4A C5A 120.0 . .
C3A C4A C2K 108.2(12) . .
C5A C4A C2K 129.9(13) . .
C6A C5A C4A 120.0 . .
C5A C6A C1A 120.0 . .
C5A C6A C4B 113.3(13) . .
C1A C6A C4B 126.3(13) . .
O6B C3B O5B 126.8(15) . .
O6B C3B C15A 114.5(16) . .
O5B C3B C15A 117.3(16) . .
C1B O4B Cu1 121.2(11) . .
O1B C2B C17A 128.2(17) . .
O1B C2B O2B 122.4(17) . .
C17A C2B O2B 107.9(17) . .
C2B O1B Cu2 121.1(12) . 2_766
C3B O5B Cu2 124.4(10) . 4_566
C4B O8B Cu1 117.5(13) . 4_565
C2B O2B Cu1 122.9(12) . 2_766
C1B O3B Cu2 132.5(14) . .
C4B O7B Cu2 129.1(15) . 4_565
C3B O6B Cu1 121.4(11) . 4_566
O7B C4B O8B 125(2) . .
O7B C4B C6A 131(2) . .
O8B C4B C6A 102.9(18) . .
C1K C2K C4A 170(2) . .
C18N C17N C15N 122.5(16) . .
C18N C17N C12N 106.9(13) . 2_765
C15N C17N C12N 72.4(14) . 2_765
C18N C17N C11N 149.3(11) . 2_765
C15N C17N C11N 57.4(12) . 2_765
C12N C17N C11N 42.5(13) 2_765 2_765
O1E C1E C2E 116(3) . .
C8N C7N C8N 154(3) . 2_765
C8N C7N C6N 122.2(19) . .
C8N C7N C6N 34.3(13) 2_765 .
C8N C7N C6N 34.3(19) . 2_765
C8N C7N C6N 122(2) 2_765 2_765
C6N C7N C6N 97(2) . 2_765
C5N C10N C9N 120(2) . .
C5N C10N C5N 76.5(18) . 2_765
C9N C10N C5N 74(2) . 2_765
C5N C10N C6N 84.9(15) . 2_765
C9N C10N C6N 39.0(15) . 2_765
C5N C10N C6N 43.9(9) 2_765 2_765
C2K C1K C1N 162(2) . .
C2K C1K C8N 128(2) . 2_765
C1N C1K C8N 38.2(11) . 2_765
C6N C8N C1N 84.6(18) 2_765 2_765
C6N C8N C7N 78.2(18) 2_765 .
C1N C8N C7N 158.6(16) 2_765 .
C6N C8N C9N 64(3) 2_765 .
C1N C8N C9N 61(2) 2_765 .
C7N C8N C9N 120(2) . .
C6N C8N C1K 134(2) 2_765 2_765
C1N C8N C1K 51.7(13) 2_765 2_765
C7N C8N C1K 139(2) . 2_765
C9N C8N C1K 100.5(16) . 2_765
C6N C9N C1N 65.3(17) 2_765 2_765
C6N C9N C8N 37(2) 2_765 .
C1N C9N C8N 52.5(15) 2_765 .
C6N C9N C10N 97(2) 2_765 .
C1N C9N C10N 158(3) 2_765 .
C8N C9N C10N 120(2) . .
C6N C9N C5N 49.0(17) 2_765 2_765
C1N C9N C5N 98(2) 2_765 2_765
C8N C9N C5N 85.4(19) . 2_765
C10N C9N C5N 60.1(19) . 2_765
C6N C9N C2N 96(3) 2_765 2_765
C1N C9N C2N 46(3) 2_765 2_765
C8N C9N C2N 97(2) . 2_765
C10N C9N C2N 130(3) . 2_765
C5N C9N C2N 95(3) 2_765 2_765
C3K C4K C13A 159(2) . .
C3N O1E C1E 112(2) . .
C4K C3K C11N 176(2) . .
C19N C20N C14N 125.3(19) . .
C19N C20N C4N 110.8(19) . .
C14N C20N C4N 123(2) . .
C17N C18N C19N 120.0(19) . .
O2E C19N C20N 120(2) . .
O2E C19N C18N 124(2) . .
C20N C19N C18N 115.8(18) . .
C19N O2E C3E 114(2) . .
O2E C3E C4E 108(2) . .

loop_
_geom_bond_atom_site_label_1
_geom_bond_atom_site_label_2
_geom_bond_distance
_geom_bond_site_symmetry_2
C11N C12N 1.3900 .
C11N C16N 1.3900 .
C11N C3K 1.435(14) .
C11N C16N 1.44(4) 2_765
C11N C15N 1.72(3) 2_765
C11N C17N 2.00(3) 2_765
C12N C13N 1.3900 .
C12N C17N 1.79(3) 2_765
C12N C15N 1.91(4) 2_765
C13N C14N 1.3900 .
C14N C15N 1.3900 .
C14N C20N 1.404(17) .
C15N C16N 1.3900 .
C15N C17N 1.402(15) .
C15N C11N 1.72(3) 2_765
C15N C12N 1.91(5) 2_765
C16N C16N 1.19(4) 2_765
C16N C11N 1.44(4) 2_765
C1B O3B 1.149(17) .
C1B O4B 1.23(2) .
C1B C2A 1.697(19) .
C1N C8N 1.19(3) 2_765
C1N C9N 1.32(4) 2_765
C1N C2N 1.3900 .
C1N C6N 1.3900 .
C1N C1K 1.514(19) .
C2N C3N 1.3900 .
C2N C9N 1.94(4) 2_765
C3N C4N 1.3900 .
C3N O1E 1.407(17) .
C4N C5N 1.3900 .
C4N C20N 1.51(3) .
C5N C10N 1.370(17) .
C5N C6N 1.3900 .
C5N C10N 1.66(4) 2_765
C5N C9N 1.84(4) 2_765
C5N C5N 1.89(4) 2_765
C6N C8N 0.83(3) 2_765
C6N C9N 1.25(3) 2_765
C6N C7N 1.445(14) .
C6N C10N 1.97(3) 2_765
Cu2 O7B 1.788(15) 3_655
Cu2 O3B 1.800(13) .
Cu2 O1B 1.925(13) 2_764
Cu2 O5B 2.006(11) 3_654
Cu2 O2H 2.092(12) .
Cu2 Cu1 2.664(2) .
C13A C14A 1.3900 .
C13A C18A 1.3900 .
C13A C4K 1.488(13) .
C14A C15A 1.3900 .
C15A C16A 1.3900 .
C15A C3B 1.449(16) .
C16A C17A 1.3900 .
C17A C2B 1.39(2) .
C17A C18A 1.3900 .
Cu1 O4B 1.879(11) .
Cu1 O2B 2.036(12) 2_764
Cu1 O6B 2.088(11) 3_654
Cu1 O8B 2.091(13) 3_655
Cu1 O1H 2.248(12) .
C1A C2A 1.3900 .
C1A C6A 1.3900 .
C2A C3A 1.3900 .
C3A C4A 1.3900 .
C4A C5A 1.3900 .
C4A C2K 1.432(15) .
C5A C6A 1.3900 .
C6A C4B 1.46(2) .
C3B O6B 1.211(16) .
C3B O5B 1.247(18) .
C2B O1B 1.33(2) .
C2B O2B 1.422(19) .
O1B Cu2 1.925(13) 2_766
O5B Cu2 2.006(11) 4_566
O8B C4B 1.32(2) .
O8B Cu1 2.091(13) 4_565
O2B Cu1 2.036(12) 2_766
O7B C4B 1.23(2) .
O7B Cu2 1.788(14) 4_565
O6B Cu1 2.088(11) 4_566
C2K C1K 1.224(15) .
C17N C18N 1.370(17) .
C17N C12N 1.79(4) 2_765
C17N C11N 2.00(3) 2_765
C1E O1E 1.450(19) .
C1E C2E 1.56(2) .
C7N C8N 1.364(18) .
C7N C8N 1.364(18) 2_765
C7N C6N 1.45(2) 2_765
C10N C9N 1.387(18) .
C10N C5N 1.66(4) 2_765
C10N C6N 1.97(4) 2_765
C1K C8N 1.93(3) 2_765
C8N C6N 0.83(5) 2_765
C8N C1N 1.19(3) 2_765
C8N C9N 1.376(18) .
C8N C1K 1.93(3) 2_765
C9N C6N 1.25(4) 2_765
C9N C1N 1.32(4) 2_765
C9N C5N 1.84(5) 2_765
C9N C2N 1.94(5) 2_765
C4K C3K 1.236(14) .
C20N C19N 1.388(17) .
C18N C19N 1.422(17) .
C19N O2E 1.376(16) .
O2E C3E 1.439(17) .
C3E C4E 1.555(19) .
